data_4325471
loop_
_publ_author_name
'Jamie L. Manson'
'Saul H. Lapidus'
'Peter W. Stephens'
'Peter K. Peterson'
'Kimberly E. Carreiro'
'Heather I. Southerland'
'Tom Lancaster'
'Stephen J. Blundell'
'Andrew J. Steele'
'Paul A. Goddard'
'Francis L. Pratt'
'John Singleton'
'Yoshimitsu Kohama'
'Ross D. McDonald'
'Rico E. Del Sesto'
'Nickolaus A. Smith'
'Jesper Bendix'
'Sergei A. Zvyagin'
'Jinhee Kang'
'Changhoon Lee'
'Myung-Hwan Whangbo'
'Vivien S. Zapf'
'Alex Plonczak'

_publ_section_title
;
 Structural, Electronic, and Magnetic Properties of Quasi-1D Quantum
 Magnets [Ni(HF2)(pyz)2]X (pyz = pyrazine; X = PF6-, SbF6-) Exhibiting
 Ni-FHF-Ni and Ni-pyz-Ni Spin Interactions
;
_journal_name_full 'Inorganic Chemistry'
_journal_page_first 5990
_journal_page_last 6009
_journal_paper_doi 10.1021/ic102532h
_journal_volume 50
_journal_year 2011
_chemical_formula_moiety 'C8 H9 F2 N4 Ni, F6 Sb '
_chemical_formula_sum 'C8 H9 F8 N4 Ni Sb'
_chemical_formula_weight 493.64
_chemical_name_systematic
;
?
;
_space_group_IT_number 129
_symmetry_cell_setting tetragonal
_symmetry_Int_Tables_number 129
_symmetry_space_group_name_Hall 'P 4ab 2ab -1ab'
_symmetry_space_group_name_H-M 'P 4/n m m :1'
_cell_angle_alpha 90
_cell_angle_beta 90
_cell_angle_gamma 90
_cell_formula_units_Z 2
_cell_length_a 9.9359(3)
_cell_length_b 9.9359(3)
_cell_length_c 6.4471(2)
_cell_measurement_temperature 298
_cell_volume 636.47(3)
_computing_cell_refinement TOPAS-Academic
_computing_data_collection SPEC
_computing_data_reduction TOPAS-Academic
_computing_structure_refinement TOPAS-Academic
_computing_structure_solution TOPAS-Academic
_diffrn_ambient_temperature 298
_diffrn_detector 'NaI scintillation counter'
_diffrn_measurement_device_type 'Huber diffractometer'
_diffrn_radiation_monochromator 'Si(111) channel cut'
_diffrn_radiation_type synchrotron
_diffrn_radiation_wavelength 0.699301
_diffrn_source synchrotron
_pd_block_diffractogram_id JLM1-222_2
_pd_instr_location
;
X16C, National Synchrotron Light Source, Brookhaven National Laboratory
;
_pd_meas_2theta_range_inc 0.003
_pd_meas_2theta_range_max 40.0
_pd_meas_2theta_range_min 4.999
_pd_meas_number_of_points 11668
_pd_meas_scan_method step
_pd_proc_2theta_range_inc 0.003
_pd_proc_2theta_range_max 40.0
_pd_proc_2theta_range_min 4.999
_pd_proc_ls_background_function
;
6 Pearson-Voight peaks and Chebyshev polynomial with 7 coefficients
;
_pd_proc_ls_pref_orient_corr
;
none
;
_pd_proc_ls_profile_function
;
Simple_Axial_model function with Rp=9999,Rs=330 in TOPAS-Academic
;
_pd_proc_ls_prof_R_factor 0.0606
_pd_proc_ls_prof_wR_expected 0.03715
_pd_proc_ls_prof_wR_factor 0.07361
_pd_proc_wavelength 0.699301
_pd_spec_mounting
;
capillary
;
_pd_spec_mount_mode transmission
_pd_spec_shape cylinder
_refine_ls_goodness_of_fit_all 1.981
_refine_ls_number_parameters 99
_refine_ls_weighting_details 1/(sigma*sigma)
_refine_ls_weighting_scheme sigma
_cod_data_source_file ic102532h_si_002_1.cif
_cod_data_source_block JLM1-222_2
_cod_original_sg_symbol_H-M 'P 4/n m m'
_cod_original_formula_sum '    C8 H9 F8 N4 Ni Sb '
_cod_database_code 4325471
_cod_database_fobs_code 4325471

loop_
_symmetry_equiv_pos_site_id
_symmetry_equiv_pos_as_xyz
1 x,y,z
2 1/2-y,1/2+x,z
3 -x,-y,z
4 1/2+y,1/2-x,z
5 1/2+x,1/2-y,-z
6 y,x,-z
7 1/2-x,1/2+y,-z
8 -y,-x,-z
9 1/2-x,1/2-y,-z
10 y,-x,-z
11 1/2+x,1/2+y,-z
12 -y,x,-z
13 -x,y,z
14 1/2-y,1/2-x,z
15 x,-y,z
16 1/2+y,1/2+x,z

loop_
_atom_site_aniso_label
_atom_site_aniso_U_11
_atom_site_aniso_U_22
_atom_site_aniso_U_33
_atom_site_aniso_U_12
_atom_site_aniso_U_13
_atom_site_aniso_U_23
Ni1 0.01267(46) 0.01267(46) 0.01585(88) 0 0 0
F3 0.0318(26) 0.0238(24) 0.0081(21) 0 0 0
N1 0.0100(15) 0.0100(15) 0.0295(29) -0.0031(20) 0.0001(12) -0.0001(12)
Sb 0.02677(29) 0.02677(29) 0.02592(56) 0 0 0
F1 0.0170(17) 0.0448(19) 0.0899(25) 0 0.0096(15) 0
F2 0.0612(29) 0.0612(29) 0.0139(36) 0 0 0
F4 0.1011(33) 0.1011(33) 0.0104(38) 0 0 0
C1 0.0167(20) 0.0165(20) 0.0238(22) -0.0067(14) 0.0014(16) 0.0013(17)

loop_
_atom_site_label
_atom_site_type_symbol
_atom_site_symmetry_multiplicity
_atom_site_fract_x
_atom_site_fract_y
_atom_site_fract_z
_atom_site_occupancy
_atom_site_B_iso_or_equiv
Ni1 Ni 2 0 0 0 1 0
F3 F 4 0 0 0.3255(5) 1 0
N1 N 8 0.1511(2) 0.1511(2) 0 1 0
Sb Sb 2 0 0.5 0.4036(1) 1 0
F1 F 8 0.1909(2) 0.5 0.4095(5) 1 0
F2 F 2 0 0.5 0.6968(8) 1 0
F4 F 2 0 0.5 0.1174(8) 1 0
C1 C 16 0.2240(3) 0.1761(3) 0.1688(4) 1 0
H1 H 16 0.20153 0.1225 0.290239 1 1
H2 H 2 0 0 0.5 1 1

loop_
_geom_angle_atom_site_label_1
_geom_angle_atom_site_label_2
_geom_angle_atom_site_label_3
_geom_angle
_geom_angle_site_symmetry_1
_geom_angle_site_symmetry_3
_geom_angle_publ_flag
F1 Sb F4 91.15(10) 2_555 . yes
F1 Sb F4 91.15(10) 3_565 . yes
F1 Sb F4 91.15(10) 4_455 . yes
F1 Sb F1 89.98(1) 2_555 3_565 yes
F1 Sb F1 177.71(15) 2_555 4_455 yes
F1 Sb F1 89.98(1) 3_565 4_455 yes
F1 Sb F2 88.85(10) 2_555 . yes
F1 Sb F2 88.85(10) . . yes
F1 Sb F4 91.15(10) . . yes
F1 Sb F1 89.98(1) . 2_555 yes
F1 Sb F1 177.71(15) . 3_565 yes
F1 Sb F1 89.98(1) . 4_455 yes
F2 Sb F4 179.98(5) . . yes
F1 Sb F2 88.85(10) 3_565 . yes
F1 Sb F2 88.85(10) 4_455 . yes
F3 Ni1 N1 90.00 6_555 . yes
F3 Ni1 N1 90.00 . . yes
F3 Ni1 N1 90.00 . 3_555 yes
F3 Ni1 F3 180.00 . 6_555 yes
F3 Ni1 N1 90.00 . 10_555 yes
F3 Ni1 N1 90.00 . 12_555 yes
N1 Ni1 N1 180.00 . 3_555 yes
N1 Ni1 N1 90.00(8) . 10_555 yes
N1 Ni1 N1 90.00(8) . 12_555 yes
F3 Ni1 N1 90.00 6_555 3_555 yes
N1 Ni1 N1 90.00(8) 3_555 10_555 yes
N1 Ni1 N1 90.00(8) 3_555 12_555 yes
F3 Ni1 N1 90.00 6_555 10_555 yes
F3 Ni1 N1 90.00 6_555 12_555 yes
N1 Ni1 N1 180.00 10_555 12_555 yes
Ni1 F3 H2 180.00 . . no
Ni1 N1 C1 121.12(15) . . yes
C1 N1 C1 117.8(2) . 6_555 yes
Ni1 N1 C1 121.12(15) . 6_555 yes
N1 C1 C1 121.1(2) . 14_555 yes
N1 C1 H1 116.00 . . no
C1 C1 H1 123.00 14_555 . no

loop_
_geom_bond_atom_site_label_1
_geom_bond_atom_site_label_2
_geom_bond_distance
_geom_bond_site_symmetry_2
_geom_bond_publ_flag
Sb F1 1.897(2) 3_565 yes
Sb F1 1.897(2) 4_455 yes
Sb F2 1.890(5) . yes
Sb F4 1.845(5) . yes
Sb F1 1.897(2) . yes
Sb F1 1.897(2) 2_555 yes
Ni1 N1 2.123(2) 3_555 yes
Ni1 F3 2.099(3) 6_555 yes
Ni1 F3 2.099(3) . yes
Ni1 N1 2.123(3) . yes
Ni1 N1 2.123(3) 10_555 yes
Ni1 N1 2.123(3) 12_555 yes
F3 H2 1.1300 . no
N1 C1 1.331(3) . yes
N1 C1 1.331(3) 6_555 yes
C1 C1 1.403(5) 14_555 no
C1 H1 0.9700 . no

loop_
_geom_torsion_atom_site_label_1
_geom_torsion_atom_site_label_2
_geom_torsion_atom_site_label_3
_geom_torsion_atom_site_label_4
_geom_torsion
_geom_torsion_site_symmetry_4
_geom_torsion_publ_flag
F3 Ni1 N1 C1 17.18(19) . no
Ni1 N1 C1 C1 180.0(2) 14_555 no
